data_2011618
loop_
_publ_author_name
'Boag, Neil M.'
'Coward, Kathleen M.'
'Jones, Anthony C.'
'Pemble, Martyn E.'
'Thompson, J. Robin'

_publ_section_title
;Di-\m-hydroxo-bis(diisopropylgallium)--1,4,8,11-tetramethyl-1,4,8,11-tetraazacyclotetradecane
 (1/1)
;
_journal_issue 12
_journal_name_full 'Acta Crystallographica Section C'
_journal_page_first 1438
_journal_page_last 1439
_journal_paper_doi 10.1107/S0108270100012816
_journal_volume 56
_journal_year 2000
_chemical_formula_iupac '[Ga2 (C3 H7 )4 (OH)2 ] , C14 H32 N4'
_chemical_formula_moiety 'C12 H30 Ga2 O2, C14 H32 N4'
_chemical_formula_sum 'C26 H62 Ga2 N4 O2'
_chemical_formula_weight 602.24
_chemical_name_systematic
;
  bis(\m ~2~-hydroxo)bis(diipropylgallium).
  1,4,8,11-tetramethyl-1,4,8,11-tetraazacyclotetradecane
;
_space_group_IT_number 2
_symmetry_cell_setting triclinic
_symmetry_space_group_name_Hall '-P 1'
_symmetry_space_group_name_H-M 'P -1'
_cell_angle_alpha 113.138(8)
_cell_angle_beta 97.516(4)
_cell_angle_gamma 98.551(7)
_cell_formula_units_Z 1
_cell_length_a 8.5877(7)
_cell_length_b 9.7161(17)
_cell_length_c 11.1425(10)
_cell_measurement_reflns_used 32
_cell_measurement_temperature 223(2)
_cell_measurement_theta_max 15.04
_cell_measurement_theta_min 5.44
_cell_volume 826.92(19)
_computing_cell_refinement XSCANS
_computing_data_collection 'XSCANS (Siemens, 1996)'
_computing_data_reduction XSCANS
_computing_molecular_graphics 'SHELXTL-Plus (Siemens, 1995)'
_computing_publication_material SHELXL97
_computing_structure_refinement 'SHELXL97 (Sheldrick, 1997)'
_computing_structure_solution 'SHELXS97 (Sheldrick, 1997)'
_diffrn_ambient_temperature 223(2)
_diffrn_measured_fraction_theta_full .962
_diffrn_measured_fraction_theta_max .962
_diffrn_measurement_device_type 'Siemens P4'
_diffrn_measurement_method 'profile fitting of \q/2\q scans'
_diffrn_radiation_monochromator graphite
_diffrn_radiation_source 'fine-focus sealed tube'
_diffrn_radiation_type MoK\a
_diffrn_radiation_wavelength .71073
_diffrn_reflns_av_R_equivalents .0179
_diffrn_reflns_av_sigmaI/netI .0328
_diffrn_reflns_limit_h_max 11
_diffrn_reflns_limit_h_min -1
_diffrn_reflns_limit_k_max 11
_diffrn_reflns_limit_k_min -11
_diffrn_reflns_limit_l_max 14
_diffrn_reflns_limit_l_min -14
_diffrn_reflns_number 4385
_diffrn_reflns_theta_full 27.50
_diffrn_reflns_theta_max 27.50
_diffrn_reflns_theta_min 2.03
_diffrn_standards_decay_% 5
_diffrn_standards_interval_count 97
_diffrn_standards_number 3
_exptl_absorpt_coefficient_mu 1.654
_exptl_absorpt_correction_T_max .661
_exptl_absorpt_correction_T_min .568
_exptl_absorpt_correction_type psi-scan
_exptl_absorpt_process_details '(XPREP in SHELXTL-Plus; Siemens 1995)'
_exptl_crystal_colour colourless
_exptl_crystal_density_diffrn 1.209
_exptl_crystal_density_meas ?
_exptl_crystal_density_method 'not measured'
_exptl_crystal_description block
_exptl_crystal_F_000 323
_exptl_crystal_size_max .45
_exptl_crystal_size_mid .30
_exptl_crystal_size_min .25
_refine_diff_density_max .335
_refine_diff_density_min -.217
_refine_ls_extinction_method none
_refine_ls_goodness_of_fit_all 1.036
_refine_ls_goodness_of_fit_ref 1.036
_refine_ls_hydrogen_treatment mixed
_refine_ls_matrix_type full
_refine_ls_number_parameters 164
_refine_ls_number_reflns 3645
_refine_ls_number_restraints 0
_refine_ls_restrained_S_all 1.036
_refine_ls_R_factor_all .0319
_refine_ls_R_factor_gt .0263
_refine_ls_shift/su_max .001
_refine_ls_shift/su_mean .000
_refine_ls_structure_factor_coef Fsqd
_refine_ls_weighting_scheme calc
_refine_ls_wR_factor_all .0654
_refine_ls_wR_factor_ref .0654
_reflns_number_gt 3277
_reflns_number_total 3645
_reflns_threshold_expression I>2\s(I)
_cod_data_source_file jz1426.cif
_cod_data_source_block I
_cod_depositor_comments
;
The following automatic conversions were performed:
'_symmetry_cell_setting' value 'Triclinic' changed to 'triclinic'
according to '/home/saulius/struct/CIF-dictionaries/cif_core.dic'
dictionary named 'cif_core.dic' version 2.4.1 from 2010-06-29.

Automatic conversion script
Id: cif_fix_enum 1527 2010-12-29 10:47:43Z saulius 

The following automatic conversions were performed:

'_symmetry_cell_setting' value 'Triclinic' changed to 'triclinic'
according to /home/saulius/struct/CIF-dictionaries/cif_core.dic
dictionary named 'cif_core.dic' version 2.4.1 from 2010-06-29.

Automatic conversion script
Id: cif_fix_values 1715 2011-07-08 13:25:40Z adriana 

The following automatic conversions were performed:

'_exptl_crystal_density_meas' value 'not measured' was changed to '?'
- the value is perceived as not measured.

Automatic conversion script
Id: cif_fix_values 3008 2015-01-20 13:52:24Z robertas 
;
_cod_original_cell_volume 826.92(18)
_cod_database_code 2011618

loop_
_symmetry_equiv_pos_as_xyz
'x, y, z'
'-x, -y, -z'

loop_
_atom_site_label
_atom_site_fract_x
_atom_site_fract_y
_atom_site_fract_z
_atom_site_U_iso_or_equiv
_atom_site_adp_type
_atom_site_calc_flag
_atom_site_refinement_flags
_atom_site_occupancy
_atom_site_disorder_assembly
_atom_site_disorder_group
_atom_site_type_symbol
Ga .53668(2) .66406(2) .528901(17) .03091(7) Uani d . 1 . . Ga
O .40399(15) .52378(13) .57831(12) .0354(3) Uani d . 1 . . O
H1 .383(3) .541(3) .650(2) .049(6) Uiso d . 1 . . H
C6 .7236(2) .8007(2) .67372(17) .0388(4) Uani d . 1 . . C
H6 .7462 .7502 .7339 .047 Uiso calc R 1 . . H
C61 .6890(3) .9559(2) .7565(2) .0561(5) Uani d . 1 . . C
H61A .7801 1.0159 .8297 .084 Uiso calc R 1 . . H
H61B .5937 .9405 .7917 .084 Uiso calc R 1 . . H
H61C .6713 1.0099 .7007 .084 Uiso calc R 1 . . H
C62 .8728(3) .8212(3) .6163(2) .0571(5) Uani d . 1 . . C
H62A .8548 .8728 .5586 .086 Uiso calc R 1 . . H
H62B .8939 .7214 .5653 .086 Uiso calc R 1 . . H
H62C .9646 .8822 .6886 .086 Uiso calc R 1 . . H
C7 .3975(2) .7377(2) .42098(18) .0386(4) Uani d . 1 . . C
H7 .4677 .8158 .4041 .046 Uiso calc R 1 . . H
C71 .2771(3) .8157(3) .4988(2) .0582(6) Uani d . 1 . . C
H71A .2115 .8527 .4454 .087 Uiso calc R 1 . . H
H71B .3350 .9014 .5813 .087 Uiso calc R 1 . . H
H71C .2084 .7424 .5190 .087 Uiso calc R 1 . . H
C72 .3091(3) .6111(3) .2862(2) .0522(5) Uani d . 1 . . C
H72A .2371 .5340 .2996 .078 Uiso calc R 1 . . H
H72B .3866 .5644 .2368 .078 Uiso calc R 1 . . H
H72C .2473 .6543 .2362 .078 Uiso calc R 1 . . H
N1 .27516(19) .30534(17) .90116(15) .0407(3) Uani d . 1 . . N
C11 .1385(3) .2823(3) .9623(2) .0639(6) Uani d . 1 . . C
H11A .0618 .1886 .9015 .096 Uiso calc R 1 . . H
H11B .0868 .3686 .9811 .096 Uiso calc R 1 . . H
H11C .1763 .2743 1.0447 .096 Uiso calc R 1 . . H
C1 .2215(2) .3106(2) .77267(18) .0486(5) Uani d . 1 . . C
H1A .1370 .2188 .7173 .058 Uiso calc R 1 . . H
H1B .3122 .3059 .7273 .058 Uiso calc R 1 . . H
C2 .1576(2) .4503(3) .7804(2) .0530(5) Uani d . 1 . . C
H2A .0867 .4245 .6947 .064 Uiso calc R 1 . . H
H2B .0920 .4741 .8486 .064 Uiso calc R 1 . . H
N2 .2813(2) .5889(2) .81193(15) .0431(4) Uani d . 1 . . N
C21 .2001(3) .7068(3) .7979(3) .0716(8) Uani d . 1 . . C
H21A .1292 .6643 .7107 .107 Uiso calc R 1 . . H
H21B .2801 .7941 .8072 .107 Uiso calc R 1 . . H
H21C .1377 .7395 .8665 .107 Uiso calc R 1 . . H
C3 .3790(3) .6456(2) .94756(18) .0431(4) Uani d . 1 . . C
H3A .4208 .5610 .9571 .052 Uiso calc R 1 . . H
H3B .3094 .6777 1.0119 .052 Uiso calc R 1 . . H
C4 .5192(3) .7786(2) .9817(2) .0494(5) Uani d . 1 . . C
H4A .4783 .8701 .9896 .059 Uiso calc R 1 . . H
H4B .5793 .7542 .9098 .059 Uiso calc R 1 . . H
C5 .6313(3) .8118(2) 1.1126(2) .0510(5) Uani d . 1 . . C
H5A .7051 .9118 1.1434 .061 Uiso calc R 1 . . H
H5B .5673 .8176 1.1804 .061 Uiso calc R 1 . . H

loop_
_atom_site_aniso_label
_atom_site_aniso_U_11
_atom_site_aniso_U_22
_atom_site_aniso_U_33
_atom_site_aniso_U_12
_atom_site_aniso_U_13
_atom_site_aniso_U_23
Ga .03262(10) .02896(10) .03068(10) .00787(7) .00861(7) .01104(7)
O .0417(7) .0324(6) .0343(6) .0103(5) .0180(5) .0125(5)
C6 .0414(9) .0361(9) .0343(8) .0058(7) .0026(7) .0127(7)
C61 .0582(13) .0394(10) .0545(12) .0035(9) .0124(10) .0055(9)
C62 .0382(10) .0646(14) .0547(12) .0066(9) .0059(9) .0137(10)
C7 .0387(9) .0412(9) .0417(9) .0104(7) .0113(7) .0220(8)
C71 .0604(13) .0681(14) .0605(13) .0349(12) .0214(11) .0317(11)
C72 .0441(11) .0632(13) .0442(11) .0096(9) -.0004(9) .0211(10)
N1 .0431(8) .0392(8) .0324(7) .0000(6) .0125(6) .0093(6)
C11 .0566(13) .0780(16) .0523(12) -.0026(12) .0221(11) .0251(12)
C1 .0431(10) .0565(12) .0323(9) -.0018(9) .0079(8) .0087(8)
C2 .0353(10) .0857(16) .0410(10) .0173(10) .0101(8) .0276(10)
N2 .0459(9) .0610(10) .0370(8) .0286(8) .0171(7) .0270(7)
C21 .0844(18) .103(2) .0690(15) .0680(17) .0364(14) .0561(15)
C3 .0579(12) .0447(10) .0354(9) .0187(9) .0161(8) .0213(8)
C4 .0743(14) .0342(9) .0484(11) .0167(9) .0227(10) .0218(8)
C5 .0728(14) .0288(9) .0421(10) .0023(9) .0160(10) .0074(7)

loop_
_atom_type_symbol
_atom_type_description
_atom_type_scat_dispersion_real
_atom_type_scat_dispersion_imag
_atom_type_scat_source
C C .0033 .0016 'International Tables Vol C Tables 4.2.6.8 and 6.1.1.4'
H H .0000 .0000 'International Tables Vol C Tables 4.2.6.8 and 6.1.1.4'
N N .0061 .0033 'International Tables Vol C Tables 4.2.6.8 and 6.1.1.4'

loop_
_geom_angle_atom_site_label_1
_geom_angle_atom_site_label_2
_geom_angle_atom_site_label_3
_geom_angle_site_symmetry_1
_geom_angle_site_symmetry_3
_geom_angle
_geom_angle_publ_flag
O Ga O 2_666 . 81.04(6) y
O Ga C7 2_666 . 112.84(7) y
O Ga C7 . . 109.58(7) y
O Ga C6 2_666 . 109.36(7) y
O Ga C6 . . 112.91(7) y
C7 Ga C6 . . 123.30(8) y
O Ga Ga 2_666 2_666 40.56(4) ?
O Ga Ga . 2_666 40.48(4) ?
C7 Ga Ga . 2_666 118.40(6) ?
C6 Ga Ga . 2_666 118.30(5) ?
Ga O Ga 2_666 . 98.96(6) y
Ga O H1 2_666 . 122.8(16) y
Ga O H1 . . 127.0(16) y
C61 C6 C62 . . 110.70(17) ?
C61 C6 Ga . . 112.18(13) ?
C62 C6 Ga . . 110.46(13) ?
C61 C6 H6 . . 107.8 ?
C62 C6 H6 . . 107.8 ?
Ga C6 H6 . . 107.8 ?
C6 C61 H61A . . 109.5 ?
C6 C61 H61B . . 109.5 ?
H61A C61 H61B . . 109.5 ?
C6 C61 H61C . . 109.5 ?
H61A C61 H61C . . 109.5 ?
H61B C61 H61C . . 109.5 ?
C6 C62 H62A . . 109.5 ?
C6 C62 H62B . . 109.5 ?
H62A C62 H62B . . 109.5 ?
C6 C62 H62C . . 109.5 ?
H62A C62 H62C . . 109.5 ?
H62B C62 H62C . . 109.5 ?
C72 C7 C71 . . 110.16(17) ?
C72 C7 Ga . . 113.03(13) ?
C71 C7 Ga . . 110.56(13) ?
C72 C7 H7 . . 107.6 ?
C71 C7 H7 . . 107.6 ?
Ga C7 H7 . . 107.6 ?
C7 C71 H71A . . 109.5 ?
C7 C71 H71B . . 109.5 ?
H71A C71 H71B . . 109.5 ?
C7 C71 H71C . . 109.5 ?
H71A C71 H71C . . 109.5 ?
H71B C71 H71C . . 109.5 ?
C7 C72 H72A . . 109.5 ?
C7 C72 H72B . . 109.5 ?
H72A C72 H72B . . 109.5 ?
C7 C72 H72C . . 109.5 ?
H72A C72 H72C . . 109.5 ?
H72B C72 H72C . . 109.5 ?
C5 N1 C11 2_667 . 111.04(18) ?
C5 N1 C1 2_667 . 111.59(15) ?
C11 N1 C1 . . 111.02(17) ?
N1 C11 H11A . . 109.5 ?
N1 C11 H11B . . 109.5 ?
H11A C11 H11B . . 109.5 ?
N1 C11 H11C . . 109.5 ?
H11A C11 H11C . . 109.5 ?
H11B C11 H11C . . 109.5 ?
N1 C1 C2 . . 115.56(16) ?
N1 C1 H1A . . 108.4 ?
C2 C1 H1A . . 108.4 ?
N1 C1 H1B . . 108.4 ?
C2 C1 H1B . . 108.4 ?
H1A C1 H1B . . 107.5 ?
N2 C2 C1 . . 115.24(16) ?
N2 C2 H2A . . 108.5 ?
C1 C2 H2A . . 108.5 ?
N2 C2 H2B . . 108.5 ?
C1 C2 H2B . . 108.5 ?
H2A C2 H2B . . 107.5 ?
C3 N2 C2 . . 111.18(15) ?
C3 N2 C21 . . 110.71(17) ?
C2 N2 C21 . . 108.36(18) ?
N2 C21 H21A . . 109.5 ?
N2 C21 H21B . . 109.5 ?
H21A C21 H21B . . 109.5 ?
N2 C21 H21C . . 109.5 ?
H21A C21 H21C . . 109.5 ?
H21B C21 H21C . . 109.5 ?
N2 C3 C4 . . 114.00(16) ?
N2 C3 H3A . . 108.8 ?
C4 C3 H3A . . 108.8 ?
N2 C3 H3B . . 108.8 ?
C4 C3 H3B . . 108.8 ?
H3A C3 H3B . . 107.6 ?
C3 C4 C5 . . 110.82(16) ?
C3 C4 H4A . . 109.5 ?
C5 C4 H4A . . 109.5 ?
C3 C4 H4B . . 109.5 ?
C5 C4 H4B . . 109.5 ?
H4A C4 H4B . . 108.1 ?
N1 C5 C4 2_667 . 112.31(15) ?
N1 C5 H5A 2_667 . 109.1 ?
C4 C5 H5A . . 109.1 ?
N1 C5 H5B 2_667 . 109.1 ?
C4 C5 H5B . . 109.1 ?
H5A C5 H5B . . 107.9 ?

loop_
_geom_bond_atom_site_label_1
_geom_bond_atom_site_label_2
_geom_bond_site_symmetry_2
_geom_bond_distance
_geom_bond_publ_flag
Ga O 2_666 1.9339(12) y
Ga O . 1.9368(12) y
Ga C7 . 1.9853(18) y
Ga C6 . 1.9872(18) y
Ga Ga 2_666 2.9425(7) y
O Ga 2_666 1.9339(12) ?
O H1 . .80(2) y
C6 C61 . 1.524(3) ?
C6 C62 . 1.526(3) ?
C6 H6 . .9900 ?
C61 H61A . .9700 ?
C61 H61B . .9700 ?
C61 H61C . .9700 ?
C62 H62A . .9700 ?
C62 H62B . .9700 ?
C62 H62C . .9700 ?
C7 C72 . 1.522(3) ?
C7 C71 . 1.532(3) ?
C7 H7 . .9900 ?
C71 H71A . .9700 ?
C71 H71B . .9700 ?
C71 H71C . .9700 ?
C72 H72A . .9700 ?
C72 H72B . .9700 ?
C72 H72C . .9700 ?
N1 C5 2_667 1.460(3) ?
N1 C11 . 1.463(2) ?
N1 C1 . 1.468(2) ?
C11 H11A . .9700 ?
C11 H11B . .9700 ?
C11 H11C . .9700 ?
C1 C2 . 1.514(3) ?
C1 H1A . .9800 ?
C1 H1B . .9800 ?
C2 N2 . 1.473(3) ?
C2 H2A . .9800 ?
C2 H2B . .9800 ?
N2 C3 . 1.472(2) ?
N2 C21 . 1.474(2) ?
C21 H21A . .9700 ?
C21 H21B . .9700 ?
C21 H21C . .9700 ?
C3 C4 . 1.515(3) ?
C3 H3A . .9800 ?
C3 H3B . .9800 ?
C4 C5 . 1.526(3) ?
C4 H4A . .9800 ?
C4 H4B . .9800 ?
C5 N1 2_667 1.460(3) ?
C5 H5A . .9800 ?
C5 H5B . .9800 ?

loop_
_geom_hbond_atom_site_label_D
_geom_hbond_atom_site_label_H
_geom_hbond_atom_site_label_A
_geom_hbond_distance_DH
_geom_hbond_distance_HA
_geom_hbond_distance_DA
_geom_hbond_angle_DHA
_geom_hbond_publ_flag
O H1 N2 .80(2) 2.03(2) 2.8119(19) 167(2) y

loop_
_geom_torsion_atom_site_label_1
_geom_torsion_atom_site_label_2
_geom_torsion_atom_site_label_3
_geom_torsion_atom_site_label_4
_geom_torsion_site_symmetry_1
_geom_torsion_site_symmetry_4
_geom_torsion
O Ga O Ga 2_666 2_666 .0
C7 Ga O Ga . 2_666 111.16(7)
C6 Ga O Ga . 2_666 -107.32(7)
O Ga C6 C61 2_666 . 176.02(13)
O Ga C6 C61 . . -95.75(14)
C7 Ga C6 C61 . . 39.72(17)
Ga Ga C6 C61 2_666 . -140.49(12)
O Ga C6 C62 2_666 . 51.99(15)
O Ga C6 C62 . . 140.23(13)
C7 Ga C6 C62 . . -84.31(16)
Ga Ga C6 C62 2_666 . 95.48(14)
O Ga C7 C72 2_666 . 22.09(16)
O Ga C7 C72 . . -66.21(15)
C6 Ga C7 C72 . . 157.07(13)
Ga Ga C7 C72 2_666 . -22.72(16)
O Ga C7 C71 2_666 . 146.10(14)
O Ga C7 C71 . . 57.80(16)
C6 Ga C7 C71 . . -78.92(16)
Ga Ga C7 C71 2_666 . 101.29(14)
C5 N1 C1 C2 2_667 . -166.47(17)
C11 N1 C1 C2 . . 69.1(2)
N1 C1 C2 N2 . . 81.3(2)
C1 C2 N2 C3 . . -65.7(2)
C1 C2 N2 C21 . . 172.46(16)
C2 N2 C3 C4 . . 174.27(16)
C21 N2 C3 C4 . . -65.2(2)
N2 C3 C4 C5 . . -169.74(16)
C3 C4 C5 N1 . 2_667 72.3(2)
